data_4335176
loop_
_publ_author_name
'Ra\'ul Huerta-Lavorie'
'Diego Solis-Ibarra'
'Dana Victoria B\'aez-Rodr\'iguez'
'Marisol Reyes-Lezama'
'M. de las Nieves Zavala-Segovia'
'Vojtech Jancik'

_publ_section_title
;
 Heterometallic Alumo- and Gallodisilicates with M(O-Si-O)2M' and
 [M(O-Si-O)2]2M' Cores (M = Al, Ga; M' = Ti, Zr, Hf)
;
_journal_name_full 'Inorganic Chemistry'
_journal_page_first 6934
_journal_page_last 6943
_journal_paper_doi 10.1021/ic400156n
_journal_volume 52
_journal_year 2013
_chemical_formula_moiety 'C90 H154 Al2 N4 O16 Si4 Ti, 2.73(C7 H8)'
_chemical_formula_sum 'C109.11 H175.84 Al2 N4 O16 Si4 Ti'
_chemical_formula_weight 2013.92
_chemical_name_systematic
;
 ?
;
_space_group_IT_number 14
_symmetry_cell_setting monoclinic
_symmetry_space_group_name_Hall '-P 2yn'
_symmetry_space_group_name_H-M 'P 1 21/n 1'
_atom_sites_solution_hydrogens geom
_atom_sites_solution_primary direct
_atom_sites_solution_secondary difmap
_audit_creation_method SHELXL-97
_cell_angle_alpha 90.00
_cell_angle_beta 90.127(2)
_cell_angle_gamma 90.00
_cell_formula_units_Z 4
_cell_length_a 12.7898(13)
_cell_length_b 46.817(5)
_cell_length_c 19.4595(19)
_cell_measurement_reflns_used 9121
_cell_measurement_temperature 100(2)
_cell_measurement_theta_max 25.04
_cell_measurement_theta_min 2.31
_cell_volume 11652(2)
_computing_cell_refinement 'Bruker AXS SAINT (v 7.34A, Bruker 2006)'
_computing_data_collection 'SMART V 5.625 (Bruker, 1999)'
_computing_data_reduction 'Bruker AXS SAINT (v 7.34A, Bruker 2006)'
_computing_molecular_graphics 'Bruker AXS SHELXTL (v 6.12)'
_computing_publication_material 'SHELXL-97 (Sheldrick, 2008)'
_computing_structure_refinement 'SHELXL-97 (Sheldrick, 2008)'
_computing_structure_solution 'SHELXS-97 (Sheldrick, 2008)'
_diffrn_ambient_temperature 100(2)
_diffrn_detector_area_resol_mean 0.661
_diffrn_measured_fraction_theta_full 0.995
_diffrn_measured_fraction_theta_max 0.995
_diffrn_measurement_device_type 'Bruker Smart Apex CCD diffractometer'
_diffrn_measurement_method 'omega scan'
_diffrn_radiation_monochromator graphite
_diffrn_radiation_source 'fine-focus sealed tube'
_diffrn_radiation_type MoK\a
_diffrn_radiation_wavelength 0.71073
_diffrn_reflns_av_R_equivalents 0.0516
_diffrn_reflns_av_sigmaI/netI 0.0390
_diffrn_reflns_limit_h_max 15
_diffrn_reflns_limit_h_min -15
_diffrn_reflns_limit_k_max 55
_diffrn_reflns_limit_k_min -55
_diffrn_reflns_limit_l_max 23
_diffrn_reflns_limit_l_min -23
_diffrn_reflns_number 102523
_diffrn_reflns_theta_full 25.04
_diffrn_reflns_theta_max 25.04
_diffrn_reflns_theta_min 1.67
_exptl_absorpt_coefficient_mu 0.190
_exptl_absorpt_correction_T_max 0.9820
_exptl_absorpt_correction_T_min 0.9046
_exptl_absorpt_correction_type multi-scan
_exptl_absorpt_process_details 'Sadabs, Sheldrick 2008'
_exptl_crystal_colour COLORLESS
_exptl_crystal_density_diffrn 1.148
_exptl_crystal_description NEEDLE
_exptl_crystal_F_000 4362
_exptl_crystal_size_max 0.54
_exptl_crystal_size_mid 0.39
_exptl_crystal_size_min 0.10
_refine_diff_density_max 0.607
_refine_diff_density_min -0.397
_refine_diff_density_rms 0.060
_refine_ls_extinction_method none
_refine_ls_goodness_of_fit_ref 1.086
_refine_ls_hydrogen_treatment constr
_refine_ls_matrix_type full
_refine_ls_number_parameters 1570
_refine_ls_number_reflns 20505
_refine_ls_number_restraints 1134
_refine_ls_restrained_S_all 1.086
_refine_ls_R_factor_all 0.0664
_refine_ls_R_factor_gt 0.0530
_refine_ls_shift/su_max 0.007
_refine_ls_shift/su_mean 0.000
_refine_ls_structure_factor_coef Fsqd
_refine_ls_weighting_details 'calc w=1/[\s^2^(Fo^2^)+(0.0587P)^2^+9.4850P] where P=(Fo^2^+2Fc^2^)/3'
_refine_ls_weighting_scheme calc
_refine_ls_wR_factor_gt 0.1227
_refine_ls_wR_factor_ref 0.1298
_reflns_number_gt 16959
_reflns_number_total 20505
_reflns_threshold_expression >2sigma(I)
_cod_data_source_file ic400156n_si_002_07.cif
_cod_data_source_block Compound7
_cod_database_code 4335176

loop_
_symmetry_equiv_pos_as_xyz
'x, y, z'
'-x+1/2, y+1/2, -z+1/2'
'-x, -y, -z'
'x-1/2, -y-1/2, z-1/2'

loop_
_atom_site_label
_atom_site_type_symbol
_atom_site_fract_x
_atom_site_fract_y
_atom_site_fract_z
_atom_site_U_iso_or_equiv
_atom_site_adp_type
_atom_site_occupancy
_atom_site_symmetry_multiplicity
_atom_site_calc_flag
_atom_site_refinement_flags
_atom_site_disorder_assembly
_atom_site_disorder_group
Ti1 Ti 0.75421(3) 0.134714(9) 0.73765(2) 0.01295(10) Uani 1 1 d . . .
Si1 Si 0.64766(5) 0.162677(13) 0.88075(3) 0.01393(14) Uani 1 1 d . . .
Si2 Si 0.89990(5) 0.095248(14) 0.84652(3) 0.01519(14) Uani 1 1 d . . .
Si3 Si 0.60824(5) 0.107917(14) 0.60878(3) 0.01590(14) Uani 1 1 d . . .
Si4 Si 0.85025(5) 0.180265(14) 0.61788(3) 0.01521(14) Uani 1 1 d . . .
Al1 Al 0.72592(5) 0.107171(15) 0.96376(3) 0.01430(15) Uani 1 1 d . . .
Al2 Al 0.63939(5) 0.168530(15) 0.53052(3) 0.01570(15) Uani 1 1 d . . .
O1 O 0.67353(12) 0.13925(3) 0.93809(8) 0.0174(3) Uani 1 1 d . . .
O2 O 0.67846(12) 0.15120(3) 0.80408(8) 0.0166(3) Uani 1 1 d . . .
O3 O 0.71530(13) 0.19136(3) 0.89607(8) 0.0188(4) Uani 1 1 d . . .
O4 O 0.52298(12) 0.16988(4) 0.87874(8) 0.0187(4) Uani 1 1 d . . .
O5 O 0.82431(12) 0.09612(3) 0.91152(8) 0.0189(4) Uani 1 1 d . . .
O6 O 0.84535(12) 0.11120(3) 0.78006(8) 0.0183(4) Uani 1 1 d . . .
O7 O 1.01289(13) 0.10924(4) 0.86311(9) 0.0226(4) Uani 1 1 d . . .
O8 O 0.92071(12) 0.06203(3) 0.82824(8) 0.0205(4) Uani 1 1 d . . .
O9 O 0.60827(12) 0.13471(3) 0.55823(8) 0.0187(4) Uani 1 1 d . . .
O10 O 0.66804(12) 0.11554(3) 0.68088(8) 0.0176(3) Uani 1 1 d . . .
O11 O 0.66854(13) 0.08136(3) 0.57186(8) 0.0221(4) Uani 1 1 d . . .
O12 O 0.48992(13) 0.09874(4) 0.62963(8) 0.0203(4) Uani 1 1 d . . .
O13 O 0.75223(12) 0.18101(3) 0.56677(8) 0.0184(4) Uani 1 1 d . . .
O14 O 0.82252(12) 0.16069(3) 0.68570(8) 0.0171(3) Uani 1 1 d . . .
O15 O 0.95681(12) 0.16871(4) 0.58208(8) 0.0200(4) Uani 1 1 d . . .
O16 O 0.87649(12) 0.21298(3) 0.63989(8) 0.0188(4) Uani 1 1 d . . .
N1 N 0.62909(15) 0.07674(4) 0.97602(10) 0.0161(4) Uani 1 1 d . . .
N2 N 0.76301(15) 0.11197(4) 1.05865(10) 0.0176(4) Uani 1 1 d . . .
N3 N 0.53018(15) 0.19587(4) 0.54001(10) 0.0179(4) Uani 1 1 d . . .
N4 N 0.64077(15) 0.16803(4) 0.43200(10) 0.0194(4) Uani 1 1 d . . .
C1 C 0.4800(2) 0.05547(6) 1.03886(13) 0.0263(6) Uani 1 1 d . . .
H1A H 0.5028 0.0358 1.0309 0.039 Uiso 1 1 calc R . .
H1B H 0.4280 0.0608 1.0041 0.039 Uiso 1 1 calc R . .
H1C H 0.4490 0.0570 1.0847 0.039 Uiso 1 1 calc R . .
C2 C 0.57302(18) 0.07527(5) 1.03406(12) 0.0195(5) Uani 1 1 d . . .
C3 C 0.5992(2) 0.09069(5) 1.09271(12) 0.0227(5) Uani 1 1 d . . .
H3A H 0.5471 0.0917 1.1274 0.027 Uiso 1 1 calc R . .
C4 C 0.6934(2) 0.10497(5) 1.10677(12) 0.0222(5) Uani 1 1 d . . .
C5 C 0.7143(2) 0.11048(7) 1.18225(13) 0.0333(7) Uani 1 1 d . . .
H5A H 0.7717 0.1242 1.1870 0.050 Uiso 1 1 calc R . .
H5B H 0.7333 0.0925 1.2049 0.050 Uiso 1 1 calc R . .
H5C H 0.6512 0.1183 1.2037 0.050 Uiso 1 1 calc R . .
C6 C 0.61696(18) 0.05315(5) 0.92723(12) 0.0180(5) Uani 1 1 d . . .
C7 C 0.54145(19) 0.05436(5) 0.87482(12) 0.0195(5) Uani 1 1 d . . .
C8 C 0.5355(2) 0.03174(6) 0.82865(13) 0.0271(6) Uani 1 1 d . . .
H8A H 0.4856 0.0323 0.7924 0.033 Uiso 1 1 calc R . .
C9 C 0.6012(2) 0.00837(6) 0.83476(14) 0.0326(7) Uani 1 1 d . . .
H9A H 0.5975 -0.0067 0.8021 0.039 Uiso 1 1 calc R . .
C10 C 0.6720(2) 0.00693(6) 0.88830(14) 0.0297(6) Uani 1 1 d . . .
H10D H 0.7153 -0.0094 0.8928 0.036 Uiso 1 1 calc R . .
C11 C 0.68102(19) 0.02911(5) 0.93587(13) 0.0226(5) Uani 1 1 d . . .
C12 C 0.7544(2) 0.02527(5) 0.99635(14) 0.0257(6) Uani 1 1 d . . .
H12A H 0.7569 0.0437 1.0224 0.031 Uiso 1 1 calc R . .
C13 C 0.8652(2) 0.01822(6) 0.97301(16) 0.0338(7) Uani 1 1 d . . .
H13A H 0.8910 0.0335 0.9431 0.051 Uiso 1 1 calc R . .
H13B H 0.8648 0.0001 0.9477 0.051 Uiso 1 1 calc R . .
H13C H 0.9110 0.0165 1.0133 0.051 Uiso 1 1 calc R . .
C14 C 0.7133(2) 0.00199(6) 1.04496(15) 0.0375(7) Uani 1 1 d . . .
H14A H 0.6422 0.0068 1.0595 0.056 Uiso 1 1 calc R . .
H14B H 0.7590 0.0007 1.0854 0.056 Uiso 1 1 calc R . .
H14C H 0.7126 -0.0164 1.0210 0.056 Uiso 1 1 calc R . .
C15 C 0.46782(19) 0.07942(5) 0.86748(12) 0.0195(5) Uani 1 1 d . . .
H15A H 0.4731 0.0911 0.9104 0.023 Uiso 1 1 calc R . .
C16 C 0.5014(2) 0.09812(6) 0.80782(14) 0.0335(7) Uani 1 1 d . . .
H16A H 0.5753 0.1033 0.8133 0.050 Uiso 1 1 calc R . .
H16B H 0.4588 0.1155 0.8070 0.050 Uiso 1 1 calc R . .
H16C H 0.4919 0.0877 0.7646 0.050 Uiso 1 1 calc R . .
C17 C 0.3539(2) 0.07019(6) 0.85919(16) 0.0351(7) Uani 1 1 d . . .
H17A H 0.3337 0.0582 0.8983 0.053 Uiso 1 1 calc R . .
H17B H 0.3460 0.0593 0.8165 0.053 Uiso 1 1 calc R . .
H17C H 0.3090 0.0871 0.8575 0.053 Uiso 1 1 calc R . .
C18 C 0.85948(19) 0.12555(5) 1.08234(12) 0.0203(5) Uani 1 1 d . A .
C19 C 0.9489(2) 0.10880(6) 1.09232(13) 0.0248(6) Uani 1 1 d . . .
C20 C 1.0370(2) 0.12171(6) 1.12163(14) 0.0313(6) Uani 1 1 d . . .
H20D H 1.0980 0.1106 1.1296 0.038 Uiso 1 1 calc R . .
C21 C 1.0372(2) 0.15011(6) 1.13919(14) 0.0328(7) Uani 1 1 d . . .
H21D H 1.0973 0.1584 1.1598 0.039 Uiso 1 1 calc R . .
C22 C 0.9498(2) 0.16648(6) 1.12678(14) 0.0293(6) Uani 1 1 d . A .
H22A H 0.9512 0.1862 1.1380 0.035 Uiso 1 1 calc R . .
C23 C 0.8596(2) 0.15489(6) 1.09826(13) 0.0245(5) Uani 1 1 d DU . .
C24 C 0.7651(10) 0.1738(3) 1.0822(6) 0.0266(16) Uani 0.59(3) 1 d PDU A 1
H24A H 0.7192 0.1628 1.0501 0.032 Uiso 0.59(3) 1 calc PR A 1
C25 C 0.7937(18) 0.2009(3) 1.0463(8) 0.036(2) Uani 0.59(3) 1 d PDU A 1
H25A H 0.7303 0.2121 1.0371 0.054 Uiso 0.59(3) 1 calc PR A 1
H25B H 0.8284 0.1965 1.0027 0.054 Uiso 0.59(3) 1 calc PR A 1
H25C H 0.8412 0.2121 1.0754 0.054 Uiso 0.59(3) 1 calc PR A 1
C26 C 0.6991(12) 0.1808(3) 1.1461(7) 0.044(3) Uani 0.59(3) 1 d PDU A 1
H26A H 0.6772 0.1630 1.1683 0.066 Uiso 0.59(3) 1 calc PR A 1
H26B H 0.6371 0.1917 1.1322 0.066 Uiso 0.59(3) 1 calc PR A 1
H26C H 0.7409 0.1922 1.1783 0.066 Uiso 0.59(3) 1 calc PR A 1
C24A C 0.7667(15) 0.1752(4) 1.0943(10) 0.029(2) Uani 0.41(3) 1 d PDU A 2
H24B H 0.7066 0.1660 1.0701 0.035 Uiso 0.41(3) 1 calc PR A 2
C25A C 0.800(3) 0.2024(5) 1.0573(14) 0.043(4) Uani 0.41(3) 1 d PDU A 2
H25D H 0.7395 0.2152 1.0528 0.065 Uiso 0.41(3) 1 calc PR A 2
H25E H 0.8263 0.1975 1.0116 0.065 Uiso 0.41(3) 1 calc PR A 2
H25F H 0.8549 0.2120 1.0838 0.065 Uiso 0.41(3) 1 calc PR A 2
C26A C 0.7331(16) 0.1860(3) 1.1660(10) 0.043(3) Uani 0.41(3) 1 d PDU A 2
H26D H 0.6713 0.1983 1.1613 0.065 Uiso 0.41(3) 1 calc PR A 2
H26E H 0.7903 0.1970 1.1867 0.065 Uiso 0.41(3) 1 calc PR A 2
H26F H 0.7163 0.1697 1.1954 0.065 Uiso 0.41(3) 1 calc PR A 2
C27 C 0.9527(2) 0.07714(6) 1.07468(15) 0.0297(6) Uani 1 1 d . . .
H27A H 0.8966 0.0735 1.0399 0.036 Uiso 1 1 calc R . .
C28 C 1.0555(2) 0.06828(7) 1.04232(18) 0.0429(8) Uani 1 1 d . . .
H28A H 1.0702 0.0806 1.0028 0.064 Uiso 1 1 calc R . .
H28B H 1.0508 0.0484 1.0271 0.064 Uiso 1 1 calc R . .
H28C H 1.1119 0.0701 1.0762 0.064 Uiso 1 1 calc R . .
C29 C 0.9277(3) 0.05894(8) 1.1368(2) 0.0623(11) Uani 1 1 d . . .
H29A H 0.8567 0.0632 1.1527 0.093 Uiso 1 1 calc R . .
H29B H 0.9778 0.0631 1.1737 0.093 Uiso 1 1 calc R . .
H29C H 0.9323 0.0387 1.1243 0.093 Uiso 1 1 calc R . .
C30 C 0.72002(19) 0.21850(5) 0.85985(13) 0.0200(5) Uani 1 1 d . . .
C31 C 0.8270(2) 0.23081(5) 0.87612(14) 0.0257(6) Uani 1 1 d . . .
H31D H 0.8813 0.2180 0.8582 0.039 Uiso 1 1 calc R . .
H31E H 0.8351 0.2327 0.9260 0.039 Uiso 1 1 calc R . .
H31F H 0.8338 0.2496 0.8546 0.039 Uiso 1 1 calc R . .
C32 C 0.7075(2) 0.21466(5) 0.78284(13) 0.0238(6) Uani 1 1 d . . .
H32A H 0.7632 0.2022 0.7656 0.036 Uiso 1 1 calc R . .
H32B H 0.7117 0.2333 0.7602 0.036 Uiso 1 1 calc R . .
H32C H 0.6394 0.2060 0.7730 0.036 Uiso 1 1 calc R . .
C33 C 0.6349(2) 0.23804(6) 0.88737(15) 0.0313(6) Uani 1 1 d . . .
H33A H 0.6433 0.2402 0.9372 0.047 Uiso 1 1 calc R . .
H33B H 0.5662 0.2297 0.8774 0.047 Uiso 1 1 calc R . .
H33C H 0.6404 0.2568 0.8653 0.047 Uiso 1 1 calc R . .
C34 C 0.44713(18) 0.17316(5) 0.93284(12) 0.0188(5) Uani 1 1 d . . .
C35 C 0.35801(19) 0.18983(6) 0.90044(13) 0.0242(6) Uani 1 1 d . . .
H35A H 0.3304 0.1792 0.8610 0.036 Uiso 1 1 calc R . .
H35B H 0.3837 0.2085 0.8850 0.036 Uiso 1 1 calc R . .
H35C H 0.3024 0.1926 0.9344 0.036 Uiso 1 1 calc R . .
C36 C 0.4091(2) 0.14387(6) 0.95526(14) 0.0269(6) Uani 1 1 d . . .
H36A H 0.4678 0.1330 0.9743 0.040 Uiso 1 1 calc R . .
H36B H 0.3801 0.1337 0.9156 0.040 Uiso 1 1 calc R . .
H36C H 0.3549 0.1461 0.9904 0.040 Uiso 1 1 calc R . .
C37 C 0.4925(2) 0.18902(6) 0.99441(13) 0.0253(6) Uani 1 1 d . . .
H37A H 0.5511 0.1781 1.0135 0.038 Uiso 1 1 calc R . .
H37B H 0.4384 0.1913 1.0295 0.038 Uiso 1 1 calc R . .
H37C H 0.5172 0.2079 0.9798 0.038 Uiso 1 1 calc R . .
C38 C 1.04930(18) 0.13805(5) 0.87487(13) 0.0212(5) Uani 1 1 d . . .
C39 C 1.1149(2) 0.14613(6) 0.81308(15) 0.0365(7) Uani 1 1 d . . .
H39A H 1.1747 0.1331 0.8096 0.055 Uiso 1 1 calc R . .
H39B H 1.1403 0.1658 0.8184 0.055 Uiso 1 1 calc R . .
H39C H 1.0723 0.1447 0.7713 0.055 Uiso 1 1 calc R . .
C40 C 0.9595(2) 0.15879(6) 0.88423(19) 0.0411(8) Uani 1 1 d . . .
H40A H 0.9148 0.1522 0.9219 0.062 Uiso 1 1 calc R . .
H40B H 0.9185 0.1598 0.8417 0.062 Uiso 1 1 calc R . .
H40C H 0.9873 0.1778 0.8951 0.062 Uiso 1 1 calc R . .
C41 C 1.1159(2) 0.13715(7) 0.93925(14) 0.0356(7) Uani 1 1 d . . .
H41A H 1.0719 0.1323 0.9788 0.053 Uiso 1 1 calc R . .
H41B H 1.1481 0.1559 0.9467 0.053 Uiso 1 1 calc R . .
H41C H 1.1706 0.1227 0.9340 0.053 Uiso 1 1 calc R . .
C42 C 1.00725(19) 0.04697(5) 0.79822(13) 0.0232(5) Uani 1 1 d . . .
C43 C 0.9617(2) 0.01879(6) 0.77367(15) 0.0342(7) Uani 1 1 d . . .
H43A H 0.9314 0.0085 0.8127 0.051 Uiso 1 1 calc R . .
H43B H 1.0172 0.0072 0.7531 0.051 Uiso 1 1 calc R . .
H43C H 0.9072 0.0225 0.7393 0.051 Uiso 1 1 calc R . .
C44 C 1.0900(2) 0.04190(6) 0.85292(15) 0.0311(6) Uani 1 1 d . . .
H44A H 1.0609 0.0300 0.8895 0.047 Uiso 1 1 calc R . .
H44B H 1.1124 0.0603 0.8722 0.047 Uiso 1 1 calc R . .
H44C H 1.1502 0.0322 0.8323 0.047 Uiso 1 1 calc R . .
C45 C 1.0536(2) 0.06385(6) 0.73863(14) 0.0299(6) Uani 1 1 d . . .
H45A H 0.9993 0.0675 0.7041 0.045 Uiso 1 1 calc R . .
H45B H 1.1105 0.0529 0.7178 0.045 Uiso 1 1 calc R . .
H45C H 1.0809 0.0821 0.7557 0.045 Uiso 1 1 calc R . .
C46 C 0.3544(2) 0.21326(6) 0.50701(14) 0.0289(6) Uani 1 1 d . . .
H46A H 0.3708 0.2327 0.5226 0.043 Uiso 1 1 calc R . .
H46B H 0.3158 0.2032 0.5430 0.043 Uiso 1 1 calc R . .
H46C H 0.3117 0.2142 0.4652 0.043 Uiso 1 1 calc R . .
C47 C 0.45452(19) 0.19751(5) 0.49191(13) 0.0213(5) Uani 1 1 d . . .
C48 C 0.4647(2) 0.18606(6) 0.42639(13) 0.0253(6) Uani 1 1 d . . .
H48A H 0.4030 0.1853 0.3992 0.030 Uiso 1 1 calc R . .
C49 C 0.5560(2) 0.17552(5) 0.39620(12) 0.0235(6) Uani 1 1 d . . .
C50 C 0.5555(2) 0.17442(7) 0.31838(13) 0.0344(7) Uani 1 1 d . . .
H50A H 0.6008 0.1589 0.3028 0.052 Uiso 1 1 calc R . .
H50B H 0.5812 0.1926 0.3001 0.052 Uiso 1 1 calc R . .
H50C H 0.4840 0.1711 0.3020 0.052 Uiso 1 1 calc R . .
C51 C 0.52163(18) 0.21547(5) 0.59773(12) 0.0188(5) Uani 1 1 d . . .
C52 C 0.45724(19) 0.20895(5) 0.65399(13) 0.0204(5) Uani 1 1 d . . .
C53 C 0.4481(2) 0.22893(6) 0.70651(14) 0.0274(6) Uani 1 1 d . . .
H53A H 0.4052 0.2248 0.7450 0.033 Uiso 1 1 calc R . .
C54 C 0.5005(2) 0.25469(6) 0.70352(15) 0.0325(7) Uani 1 1 d . . .
H54A H 0.4928 0.2682 0.7396 0.039 Uiso 1 1 calc R . .
C55 C 0.5634(2) 0.26074(6) 0.64873(15) 0.0297(6) Uani 1 1 d . . .
H55A H 0.5999 0.2784 0.6477 0.036 Uiso 1 1 calc R . .
C56 C 0.57556(19) 0.24163(5) 0.59419(14) 0.0237(6) Uani 1 1 d . . .
C57 C 0.6423(2) 0.24963(6) 0.53315(15) 0.0293(6) Uani 1 1 d . . .
H57A H 0.6671 0.2315 0.5115 0.035 Uiso 1 1 calc R . .
C58 C 0.7385(3) 0.26679(9) 0.55310(19) 0.0588(11) Uani 1 1 d . . .
H58A H 0.7743 0.2574 0.5914 0.088 Uiso 1 1 calc R . .
H58B H 0.7173 0.2861 0.5670 0.088 Uiso 1 1 calc R . .
H58C H 0.7859 0.2680 0.5137 0.088 Uiso 1 1 calc R . .
C59 C 0.5806(2) 0.26591(9) 0.47909(16) 0.0502(9) Uani 1 1 d . . .
H59A H 0.6272 0.2714 0.4414 0.075 Uiso 1 1 calc R . .
H59B H 0.5502 0.2831 0.4998 0.075 Uiso 1 1 calc R . .
H59C H 0.5245 0.2537 0.4612 0.075 Uiso 1 1 calc R . .
C60 C 0.40081(18) 0.18059(5) 0.65939(13) 0.0207(5) Uani 1 1 d . . .
H60A H 0.4031 0.1712 0.6133 0.025 Uiso 1 1 calc R . .
C61 C 0.4574(2) 0.16119(6) 0.71055(13) 0.0283(6) Uani 1 1 d . . .
H61A H 0.5308 0.1592 0.6970 0.042 Uiso 1 1 calc R . .
H61B H 0.4241 0.1423 0.7109 0.042 Uiso 1 1 calc R . .
H61C H 0.4537 0.1696 0.7566 0.042 Uiso 1 1 calc R . .
C62 C 0.2861(2) 0.18376(6) 0.68004(15) 0.0324(6) Uani 1 1 d . . .
H62A H 0.2510 0.1969 0.6483 0.049 Uiso 1 1 calc R . .
H62B H 0.2820 0.1914 0.7269 0.049 Uiso 1 1 calc R . .
H62C H 0.2518 0.1651 0.6782 0.049 Uiso 1 1 calc R . .
C63 C 0.73170(19) 0.15918(6) 0.39267(12) 0.0222(5) Uani 1 1 d . . .
C64 C 0.8051(2) 0.17965(6) 0.37267(13) 0.0300(6) Uani 1 1 d . . .
C65 C 0.8884(2) 0.17089(7) 0.33185(14) 0.0367(7) Uani 1 1 d . . .
H65A H 0.9384 0.1846 0.3171 0.044 Uiso 1 1 calc R . .
C66 C 0.8997(2) 0.14286(7) 0.31247(14) 0.0363(7) Uani 1 1 d . . .
H66A H 0.9562 0.1374 0.2838 0.044 Uiso 1 1 calc R . .
C67 C 0.8286(2) 0.12273(7) 0.33475(13) 0.0339(7) Uani 1 1 d . . .
H67A H 0.8383 0.1033 0.3223 0.041 Uiso 1 1 calc R . .
C68 C 0.7430(2) 0.13018(6) 0.37509(12) 0.0267(6) Uani 1 1 d . . .
C69 C 0.6682(2) 0.10736(6) 0.40168(13) 0.0331(7) Uani 1 1 d . . .
H69A H 0.6519 0.1123 0.4505 0.040 Uiso 1 1 calc R . .
C70 C 0.7178(3) 0.07775(7) 0.40190(16) 0.0452(8) Uani 1 1 d . . .
H70A H 0.6711 0.0642 0.4250 0.068 Uiso 1 1 calc R . .
H70B H 0.7849 0.0785 0.4263 0.068 Uiso 1 1 calc R . .
H70C H 0.7294 0.0715 0.3545 0.068 Uiso 1 1 calc R . .
C71 C 0.5646(2) 0.10581(7) 0.36337(16) 0.0414(8) Uani 1 1 d . . .
H71A H 0.5253 0.1235 0.3709 0.062 Uiso 1 1 calc R . .
H71B H 0.5240 0.0895 0.3804 0.062 Uiso 1 1 calc R . .
H71C H 0.5778 0.1034 0.3141 0.062 Uiso 1 1 calc R . .
C72 C 0.7970(3) 0.21066(7) 0.39399(16) 0.0411(8) Uani 1 1 d . . .
H72A H 0.7393 0.2122 0.4284 0.049 Uiso 1 1 calc R . .
C73 C 0.8975(3) 0.22052(8) 0.42864(18) 0.0595(11) Uani 1 1 d . . .
H73A H 0.9134 0.2079 0.4675 0.089 Uiso 1 1 calc R . .
H73B H 0.8889 0.2401 0.4452 0.089 Uiso 1 1 calc R . .
H73C H 0.9551 0.2198 0.3955 0.089 Uiso 1 1 calc R . .
C74 C 0.7703(3) 0.23025(7) 0.3339(2) 0.0546(9) Uani 1 1 d . . .
H74A H 0.7034 0.2244 0.3137 0.082 Uiso 1 1 calc R . .
H74B H 0.8253 0.2290 0.2991 0.082 Uiso 1 1 calc R . .
H74C H 0.7649 0.2500 0.3503 0.082 Uiso 1 1 calc R . .
C75 C 0.7118(2) 0.05560(5) 0.60227(13) 0.0272(6) Uani 1 1 d . . .
C76 C 0.6576(2) 0.04752(6) 0.66884(14) 0.0340(7) Uani 1 1 d . . .
H76A H 0.5824 0.0454 0.6605 0.051 Uiso 1 1 calc R . .
H76B H 0.6692 0.0625 0.7031 0.051 Uiso 1 1 calc R . .
H76C H 0.6862 0.0294 0.6859 0.051 Uiso 1 1 calc R . .
C77 C 0.6983(3) 0.03188(6) 0.54931(15) 0.0405(8) Uani 1 1 d . . .
H77A H 0.6239 0.0297 0.5382 0.061 Uiso 1 1 calc R . .
H77B H 0.7252 0.0139 0.5682 0.061 Uiso 1 1 calc R . .
H77C H 0.7370 0.0368 0.5076 0.061 Uiso 1 1 calc R . .
C78 C 0.8267(2) 0.06076(7) 0.61480(18) 0.0427(8) Uani 1 1 d . . .
H78A H 0.8602 0.0665 0.5717 0.064 Uiso 1 1 calc R . .
H78B H 0.8592 0.0432 0.6319 0.064 Uiso 1 1 calc R . .
H78C H 0.8352 0.0760 0.6489 0.064 Uiso 1 1 calc R . .
C79 C 0.4002(2) 0.09044(6) 0.58918(13) 0.0251(6) Uani 1 1 d . . .
C80 C 0.3193(2) 0.08080(8) 0.64070(17) 0.0480(9) Uani 1 1 d . . .
H80A H 0.3459 0.0642 0.6661 0.072 Uiso 1 1 calc R . .
H80B H 0.2548 0.0755 0.6165 0.072 Uiso 1 1 calc R . .
H80C H 0.3046 0.0964 0.6729 0.072 Uiso 1 1 calc R . .
C81 C 0.3603(3) 0.11540(7) 0.54748(19) 0.0489(9) Uani 1 1 d . . .
H81A H 0.4149 0.1217 0.5157 0.073 Uiso 1 1 calc R . .
H81B H 0.3419 0.1311 0.5784 0.073 Uiso 1 1 calc R . .
H81C H 0.2984 0.1095 0.5213 0.073 Uiso 1 1 calc R . .
C82 C 0.4282(2) 0.06566(7) 0.54175(16) 0.0402(7) Uani 1 1 d . . .
H82A H 0.4554 0.0497 0.5691 0.060 Uiso 1 1 calc R . .
H82B H 0.4815 0.0719 0.5089 0.060 Uiso 1 1 calc R . .
H82C H 0.3655 0.0594 0.5168 0.060 Uiso 1 1 calc R . .
C83 C 0.99317(19) 0.14142(5) 0.55739(12) 0.0226(5) Uani 1 1 d . . .
C84 C 0.9044(2) 0.12588(6) 0.52081(15) 0.0337(7) Uani 1 1 d . . .
H84A H 0.8778 0.1378 0.4833 0.051 Uiso 1 1 calc R . .
H84B H 0.8480 0.1220 0.5535 0.051 Uiso 1 1 calc R . .
H84C H 0.9304 0.1078 0.5021 0.051 Uiso 1 1 calc R . .
C85 C 1.0804(2) 0.14829(7) 0.50736(15) 0.0383(7) Uani 1 1 d . . .
H85A H 1.0527 0.1600 0.4697 0.057 Uiso 1 1 calc R . .
H85B H 1.1091 0.1305 0.4888 0.057 Uiso 1 1 calc R . .
H85C H 1.1357 0.1589 0.5313 0.057 Uiso 1 1 calc R . .
C86 C 1.0345(2) 0.12429(6) 0.61769(14) 0.0280(6) Uani 1 1 d . . .
H86A H 1.0913 0.1349 0.6400 0.042 Uiso 1 1 calc R . .
H86B H 1.0608 0.1059 0.6013 0.042 Uiso 1 1 calc R . .
H86C H 0.9780 0.1211 0.6507 0.042 Uiso 1 1 calc R . .
C87 C 0.97355(18) 0.22605(5) 0.66257(13) 0.0201(5) Uani 1 1 d . . .
C88 C 0.9436(2) 0.25444(6) 0.69454(14) 0.0275(6) Uani 1 1 d D . .
H88A H 0.8940 0.2512 0.7320 0.041 Uiso 1 1 calc R . .
H88B H 0.9111 0.2666 0.6596 0.041 Uiso 1 1 calc R . .
H88C H 1.0064 0.2638 0.7126 0.041 Uiso 1 1 calc R . .
C89 C 1.0439(2) 0.23106(6) 0.60079(14) 0.0289(6) Uani 1 1 d . . .
H89A H 1.0633 0.2127 0.5805 0.043 Uiso 1 1 calc R . .
H89B H 1.1071 0.2412 0.6155 0.043 Uiso 1 1 calc R . .
H89C H 1.0065 0.2426 0.5666 0.043 Uiso 1 1 calc R . .
C90 C 1.02684(19) 0.20709(6) 0.71572(13) 0.0232(5) Uani 1 1 d . . .
H90A H 0.9789 0.2037 0.7541 0.035 Uiso 1 1 calc R . .
H90B H 1.0901 0.2166 0.7328 0.035 Uiso 1 1 calc R . .
H90C H 1.0458 0.1888 0.6945 0.035 Uiso 1 1 calc R . .
C91 C 0.31395(18) 0.14814(7) 0.22416(15) 0.0474(9) Uani 0.892(4) 1 d PDU B 1
C92 C 0.2738(2) 0.13430(7) 0.28139(17) 0.0605(11) Uani 0.892(4) 1 d PDU B 1
H92 H 0.2867 0.1145 0.2878 0.073 Uiso 0.892(4) 1 calc PR B 1
C93 C 0.2152(3) 0.14909(7) 0.32917(18) 0.0644(12) Uani 0.892(4) 1 d PDU B 1
H93 H 0.1882 0.1394 0.3681 0.077 Uiso 0.892(4) 1 calc PR B 1
C94 C 0.1957(2) 0.17801(7) 0.32057(19) 0.0561(11) Uani 0.892(4) 1 d PDU B 1
H94 H 0.1555 0.1882 0.3534 0.067 Uiso 0.892(4) 1 calc PR B 1
C95 C 0.2355(2) 0.19161(7) 0.26404(18) 0.0515(9) Uani 0.892(4) 1 d PDU B 1
H95 H 0.2225 0.2114 0.2577 0.062 Uiso 0.892(4) 1 calc PR B 1
C96 C 0.2943(2) 0.17689(7) 0.21593(17) 0.0486(9) Uani 0.892(4) 1 d PDU B 1
H96 H 0.3212 0.1867 0.1770 0.058 Uiso 0.892(4) 1 calc PR B 1
C97 C 0.3779(3) 0.13174(12) 0.1722(2) 0.0811(16) Uani 0.892(4) 1 d PDU B 1
H97A H 0.3844 0.1118 0.1870 0.122 Uiso 0.892(4) 1 calc PR B 1
H97B H 0.4477 0.1403 0.1687 0.122 Uiso 0.892(4) 1 calc PR B 1
H97C H 0.3432 0.1325 0.1273 0.122 Uiso 0.892(4) 1 calc PR B 1
C112 C 0.2634(6) 0.1592(4) 0.2821(10) 0.054(2) Uani 0.108(4) 1 d PDU B 2
C113 C 0.3031(8) 0.1317(4) 0.2785(11) 0.056(3) Uani 0.108(4) 1 d PDU B 2
H113 H 0.2893 0.1185 0.3144 0.068 Uiso 0.108(4) 1 calc PR B 2
C114 C 0.3625(12) 0.1235(4) 0.2229(13) 0.058(3) Uani 0.108(4) 1 d PDU B 2
H114 H 0.3894 0.1046 0.2208 0.069 Uiso 0.108(4) 1 calc PR B 2
C115 C 0.3834(16) 0.1425(5) 0.1700(11) 0.052(3) Uani 0.108(4) 1 d PDU B 2
H115 H 0.4244 0.1368 0.1317 0.062 Uiso 0.108(4) 1 calc PR B 2
C116 C 0.3441(17) 0.1694(5) 0.1739(10) 0.049(3) Uani 0.108(4) 1 d PDU B 2
H116 H 0.3579 0.1827 0.1380 0.059 Uiso 0.108(4) 1 calc PR B 2
C117 C 0.2850(13) 0.1778(4) 0.2290(11) 0.049(2) Uani 0.108(4) 1 d PDU B 2
H117 H 0.2584 0.1967 0.2306 0.059 Uiso 0.108(4) 1 calc PR B 2
C118 C 0.1988(14) 0.1683(7) 0.3421(12) 0.061(5) Uani 0.108(4) 1 d PDU B 2
H11A H 0.1765 0.1515 0.3680 0.092 Uiso 0.108(4) 1 calc PR B 2
H11B H 0.1372 0.1788 0.3257 0.092 Uiso 0.108(4) 1 calc PR B 2
H11C H 0.2405 0.1808 0.3719 0.092 Uiso 0.108(4) 1 calc PR B 2
C98 C 0.5661(5) 0.02172(11) 0.3297(3) 0.0725(16) Uani 0.619(6) 1 d PDU C 1
C99 C 0.6503(5) 0.00585(11) 0.3544(3) 0.0728(18) Uani 0.619(6) 1 d PDU C 1
H99 H 0.6472 -0.0033 0.3980 0.087 Uiso 0.619(6) 1 calc PR C 1
C100 C 0.7386(5) 0.00366(11) 0.3138(3) 0.0701(17) Uani 0.619(6) 1 d PDU C 1
H100 H 0.7967 -0.0071 0.3299 0.084 Uiso 0.619(6) 1 calc PR C 1
C101 C 0.7442(5) 0.01685(13) 0.2501(3) 0.0646(16) Uani 0.619(6) 1 d PDU C 1
H101 H 0.8055 0.0151 0.2229 0.077 Uiso 0.619(6) 1 calc PR C 1
C102 C 0.6614(6) 0.03221(17) 0.2269(4) 0.0660(15) Uani 0.619(6) 1 d PDU C 1
H102 H 0.6644 0.0413 0.1833 0.079 Uiso 0.619(6) 1 calc PR C 1
C103 C 0.5738(5) 0.03455(16) 0.2664(3) 0.0655(15) Uani 0.619(6) 1 d PDU C 1
H103 H 0.5164 0.0454 0.2496 0.079 Uiso 0.619(6) 1 calc PR C 1
C104 C 0.4700(6) 0.02444(16) 0.3724(4) 0.101(3) Uani 0.619(6) 1 d PDU C 1
H10A H 0.4794 0.0139 0.4155 0.151 Uiso 0.619(6) 1 calc PR C 1
H10B H 0.4101 0.0166 0.3472 0.151 Uiso 0.619(6) 1 calc PR C 1
H10C H 0.4571 0.0446 0.3825 0.151 Uiso 0.619(6) 1 calc PR C 1
C119 C 0.5160(6) 0.02993(16) 0.3147(4) 0.068(2) Uani 0.381(6) 1 d PDU C 2
C120 C 0.5582(8) 0.0394(3) 0.2530(5) 0.068(2) Uani 0.381(6) 1 d PDU C 2
H120 H 0.5190 0.0519 0.2242 0.081 Uiso 0.381(6) 1 calc PR C 2
C121 C 0.6563(9) 0.0308(3) 0.2335(6) 0.072(2) Uani 0.381(6) 1 d PDU C 2
H121 H 0.6843 0.0374 0.1912 0.087 Uiso 0.381(6) 1 calc PR C 2
C122 C 0.7150(8) 0.0127(2) 0.2741(6) 0.079(2) Uani 0.381(6) 1 d PDU C 2
H122 H 0.7829 0.0068 0.2603 0.095 Uiso 0.381(6) 1 calc PR C 2
C123 C 0.6734(9) 0.0034(2) 0.3347(6) 0.082(2) Uani 0.381(6) 1 d PDU C 2
H123 H 0.7129 -0.0090 0.3633 0.099 Uiso 0.381(6) 1 calc PR C 2
C124 C 0.5754(9) 0.01185(18) 0.3549(4) 0.073(2) Uani 0.381(6) 1 d PDU C 2
H124 H 0.5480 0.0051 0.3973 0.088 Uiso 0.381(6) 1 calc PR C 2
C125 C 0.4090(7) 0.0395(2) 0.3354(6) 0.084(3) Uani 0.381(6) 1 d PDU C 2
H12B H 0.3804 0.0522 0.3002 0.126 Uiso 0.381(6) 1 calc PR C 2
H12C H 0.4130 0.0496 0.3794 0.126 Uiso 0.381(6) 1 calc PR C 2
H12D H 0.3633 0.0228 0.3403 0.126 Uiso 0.381(6) 1 calc PR C 2
C105 C 0.1658(5) 0.05605(16) 0.3067(5) 0.075(4) Uani 0.363(3) 1 d PD D 1
C106 C 0.0960(5) 0.07780(19) 0.3203(5) 0.108(6) Uani 0.363(3) 1 d PD D 1
H106 H 0.0778 0.0910 0.2851 0.129 Uiso 0.363(3) 1 calc PR D 1
C107 C 0.0529(7) 0.0805(2) 0.3847(6) 0.094(5) Uani 0.363(3) 1 d PD D 1
H107 H 0.0050 0.0956 0.3932 0.113 Uiso 0.363(3) 1 calc PR D 1
C108 C 0.0778(9) 0.0616(2) 0.4374(6) 0.139(10) Uani 0.363(3) 1 d PD D 1
H108 H 0.0478 0.0636 0.4818 0.167 Uiso 0.363(3) 1 calc PR D 1
C109 C 0.1464(12) 0.0404(3) 0.4233(6) 0.173(11) Uani 0.363(3) 1 d PD D 1
H109 H 0.1647 0.0272 0.4585 0.208 Uiso 0.363(3) 1 calc PR D 1
C110 C 0.1897(9) 0.0375(2) 0.3597(6) 0.187(12) Uani 0.363(3) 1 d PD D 1
H110 H 0.2376 0.0223 0.3516 0.224 Uiso 0.363(3) 1 calc PR D 1
C111 C 0.2141(7) 0.0525(2) 0.2377(5) 0.088(5) Uani 0.363(3) 1 d PD D 1
H11D H 0.1889 0.0675 0.2069 0.132 Uiso 0.363(3) 1 calc PR D 1
H11E H 0.1948 0.0338 0.2189 0.132 Uiso 0.363(3) 1 calc PR D 1
H11F H 0.2903 0.0537 0.2418 0.132 Uiso 0.363(3) 1 calc PR D 1
C126 C 0.0742(7) 0.0417(2) 0.4661(9) 0.135(6) Uani 0.210(5) 1 d PDU E 2
C127 C -0.0027(8) 0.0342(2) 0.4191(10) 0.136(6) Uani 0.210(5) 1 d PDU E 2
H127 H -0.0523 0.0199 0.4303 0.163 Uiso 0.210(5) 1 calc PR E 2
C128 C -0.0071(13) 0.0476(4) 0.3562(9) 0.136(6) Uani 0.210(5) 1 d PDU E 2
H128 H -0.0601 0.0423 0.3244 0.163 Uiso 0.210(5) 1 calc PR E 2
C129 C 0.0640(17) 0.0686(4) 0.3383(8) 0.138(6) Uani 0.210(5) 1 d PDU E 2
H129 H 0.0605 0.0777 0.2947 0.166 Uiso 0.210(5) 1 calc PR E 2
C130 C 0.1392(15) 0.0758(4) 0.3849(10) 0.140(6) Uani 0.210(5) 1 d PDU E 2
H130 H 0.1889 0.0901 0.3737 0.169 Uiso 0.210(5) 1 calc PR E 2
C131 C 0.1443(11) 0.0626(3) 0.4474(9) 0.135(6) Uani 0.210(5) 1 d PDU E 2
H131 H 0.1976 0.0680 0.4788 0.162 Uiso 0.210(5) 1 calc PR E 2
C132 C 0.0818(16) 0.0277(3) 0.5349(10) 0.136(7) Uani 0.210(5) 1 d PDU E 2
H13D H 0.0205 0.0155 0.5420 0.204 Uiso 0.210(5) 1 calc PR E 2
H13E H 0.0844 0.0424 0.5707 0.204 Uiso 0.210(5) 1 calc PR E 2
H13F H 0.1453 0.0161 0.5369 0.204 Uiso 0.210(5) 1 calc PR E 2
C133 C 0.0745(7) 0.0423(5) 0.3912(14) 0.137(6) Uani 0.157(4) 1 d PDU F -3
C134 C 0.0113(8) 0.0184(5) 0.3978(14) 0.141(6) Uani 0.157(4) 1 d PDU F -3
H134 H -0.0222 0.0106 0.3584 0.169 Uiso 0.157(4) 1 calc PR F -3
C135 C -0.0031(14) 0.0061(5) 0.4613(16) 0.141(6) Uani 0.157(4) 1 d PDU F -3
H135 H -0.0466 -0.0103 0.4655 0.169 Uiso 0.157(4) 1 calc PR F -3
C136 C 0.045(2) 0.0172(6) 0.5192(14) 0.135(6) Uani 0.157(4) 1 d PDU F -3
H136 H 0.0350 0.0086 0.5629 0.162 Uiso 0.157(4) 1 calc PR F -3
C137 C 0.107(2) 0.0407(6) 0.5122(14) 0.133(6) Uani 0.157(4) 1 d PDU F -3
H137 H 0.1404 0.0485 0.5516 0.160 Uiso 0.157(4) 1 calc PR F -3
C138 C 0.1218(14) 0.0531(5) 0.4494(15) 0.134(6) Uani 0.157(4) 1 d PDU F -3
H138 H 0.1654 0.0695 0.4458 0.161 Uiso 0.157(4) 1 calc PR F -3
C139 C 0.0903(16) 0.0558(7) 0.3223(15) 0.140(7) Uani 0.157(4) 1 d PDU F -3
H13G H 0.0446 0.0466 0.2885 0.210 Uiso 0.157(4) 1 calc PR F -3
H13H H 0.1634 0.0535 0.3083 0.210 Uiso 0.157(4) 1 calc PR F -3
H13I H 0.0733 0.0762 0.3250 0.210 Uiso 0.157(4) 1 calc PR F -3

loop_
_atom_site_aniso_label
_atom_site_aniso_U_11
_atom_site_aniso_U_22
_atom_site_aniso_U_33
_atom_site_aniso_U_23
_atom_site_aniso_U_13
_atom_site_aniso_U_12
Ti1 0.0119(2) 0.0147(2) 0.0122(2) 0.00079(16) -0.00106(15) 0.00070(16)
Si1 0.0131(3) 0.0138(3) 0.0149(3) 0.0002(2) -0.0007(2) 0.0010(2)
Si2 0.0125(3) 0.0158(3) 0.0172(3) 0.0019(3) -0.0021(2) 0.0014(2)
Si3 0.0170(3) 0.0162(3) 0.0145(3) 0.0011(3) -0.0020(3) -0.0012(3)
Si4 0.0128(3) 0.0182(3) 0.0147(3) 0.0022(3) -0.0010(2) -0.0015(3)
Al1 0.0148(3) 0.0153(4) 0.0128(3) 0.0012(3) -0.0028(3) -0.0016(3)
Al2 0.0147(3) 0.0189(4) 0.0134(3) 0.0030(3) -0.0024(3) -0.0012(3)
O1 0.0184(8) 0.0171(8) 0.0166(8) 0.0014(7) -0.0007(7) 0.0009(7)
O2 0.0148(8) 0.0180(8) 0.0171(8) 0.0010(7) -0.0008(6) 0.0002(7)
O3 0.0215(9) 0.0136(8) 0.0213(9) 0.0008(7) -0.0022(7) -0.0015(7)
O4 0.0156(8) 0.0236(9) 0.0171(8) 0.0004(7) 0.0005(7) 0.0033(7)
O5 0.0190(9) 0.0183(9) 0.0194(9) 0.0033(7) -0.0020(7) 0.0023(7)
O6 0.0183(8) 0.0189(9) 0.0178(8) 0.0035(7) -0.0026(7) 0.0041(7)
O7 0.0161(9) 0.0192(9) 0.0324(10) -0.0001(7) -0.0042(7) 0.0002(7)
O8 0.0170(8) 0.0185(9) 0.0260(9) 0.0003(7) -0.0009(7) 0.0029(7)
O9 0.0202(9) 0.0185(9) 0.0175(8) 0.0008(7) -0.0028(7) -0.0020(7)
O10 0.0179(8) 0.0181(9) 0.0170(8) 0.0004(7) -0.0017(7) -0.0007(7)
O11 0.0279(10) 0.0198(9) 0.0185(9) 0.0005(7) -0.0009(7) 0.0027(7)
O12 0.0189(9) 0.0223(9) 0.0197(9) 0.0008(7) -0.0048(7) -0.0054(7)
O13 0.0169(8) 0.0216(9) 0.0166(8) 0.0033(7) -0.0016(7) -0.0014(7)
O14 0.0146(8) 0.0193(9) 0.0174(8) 0.0011(7) -0.0009(6) -0.0012(7)
O15 0.0169(8) 0.0221(9) 0.0211(9) 0.0011(7) 0.0010(7) -0.0010(7)
O16 0.0138(8) 0.0200(9) 0.0226(9) 0.0038(7) -0.0032(7) -0.0037(7)
N1 0.0165(10) 0.0164(10) 0.0155(10) 0.0017(8) -0.0032(8) -0.0006(8)
N2 0.0195(10) 0.0187(10) 0.0145(10) 0.0017(8) -0.0031(8) -0.0038(8)
N3 0.0162(10) 0.0188(11) 0.0187(10) 0.0054(8) -0.0031(8) -0.0017(8)
N4 0.0209(11) 0.0223(11) 0.0149(10) 0.0020(8) -0.0044(8) -0.0056(9)
C1 0.0245(14) 0.0295(15) 0.0248(14) 0.0045(11) 0.0000(11) -0.0081(11)
C2 0.0182(12) 0.0189(13) 0.0212(13) 0.0046(10) -0.0014(10) -0.0008(10)
C3 0.0225(13) 0.0291(14) 0.0165(12) 0.0022(10) 0.0025(10) -0.0026(11)
C4 0.0272(14) 0.0233(13) 0.0162(12) 0.0009(10) -0.0019(10) -0.0002(11)
C5 0.0376(16) 0.0438(18) 0.0185(13) -0.0004(12) 0.0000(12) -0.0131(13)
C6 0.0198(12) 0.0147(12) 0.0196(12) 0.0005(10) 0.0014(10) -0.0050(10)
C7 0.0211(13) 0.0185(12) 0.0190(12) 0.0031(10) -0.0010(10) -0.0048(10)
C8 0.0295(14) 0.0281(15) 0.0236(13) -0.0001(11) -0.0071(11) -0.0059(12)
C9 0.0447(17) 0.0213(14) 0.0317(15) -0.0093(12) -0.0049(13) -0.0034(12)
C10 0.0315(15) 0.0194(14) 0.0382(16) -0.0034(12) -0.0037(12) 0.0017(11)
C11 0.0232(13) 0.0171(13) 0.0274(14) 0.0021(10) -0.0021(11) -0.0038(10)
C12 0.0293(14) 0.0166(13) 0.0314(14) 0.0018(11) -0.0066(12) -0.0003(11)
C13 0.0278(15) 0.0301(16) 0.0436(17) 0.0061(13) -0.0066(13) 0.0030(12)
C14 0.0384(17) 0.0366(17) 0.0374(17) 0.0142(13) -0.0068(13) -0.0015(13)
C15 0.0209(13) 0.0197(13) 0.0180(12) 0.0030(10) -0.0035(10) -0.0028(10)
C16 0.0485(18) 0.0270(15) 0.0250(14) 0.0069(12) -0.0002(13) -0.0038(13)
C17 0.0237(15) 0.0371(17) 0.0446(17) 0.0034(14) -0.0072(13) -0.0023(12)
C18 0.0232(13) 0.0258(14) 0.0119(11) 0.0039(10) -0.0025(10) -0.0063(10)
C19 0.0241(14) 0.0305(15) 0.0197(13) 0.0056(11) -0.0037(10) -0.0055(11)
C20 0.0230(14) 0.0400(17) 0.0308(15) 0.0053(13) -0.0096(12) -0.0026(12)
C21 0.0278(15) 0.0408(17) 0.0296(15) -0.0034(13) -0.0092(12) -0.0128(13)
C22 0.0319(15) 0.0283(15) 0.0277(14) -0.0049(12) -0.0037(12) -0.0101(12)
C23 0.0275(13) 0.0270(13) 0.0191(12) -0.0019(10) -0.0011(10) -0.0062(10)
C24 0.028(3) 0.025(3) 0.027(4) -0.010(3) -0.007(3) -0.003(2)
C25 0.046(6) 0.039(3) 0.024(4) 0.000(3) -0.004(4) -0.003(3)
C26 0.051(5) 0.049(5) 0.032(5) 0.005(4) 0.007(4) 0.011(4)
C24A 0.030(4) 0.028(4) 0.028(5) -0.009(4) -0.007(4) -0.005(3)
C25A 0.044(6) 0.046(6) 0.039(8) 0.013(6) -0.019(6) 0.001(5)
C26A 0.044(7) 0.049(6) 0.037(6) -0.011(5) 0.003(5) 0.007(5)
C27 0.0265(14) 0.0262(15) 0.0364(16) 0.0074(12) -0.0118(12) -0.0019(11)
C28 0.0374(17) 0.0361(18) 0.055(2) -0.0052(15) -0.0012(15) -0.0024(14)
C29 0.091(3) 0.036(2) 0.060(2) 0.0175(17) 0.020(2) 0.0046(19)
C30 0.0231(13) 0.0112(12) 0.0258(13) 0.0022(10) 0.0019(10) -0.0012(10)
C31 0.0285(14) 0.0210(13) 0.0276(14) -0.0001(11) -0.0006(11) -0.0054(11)
C32 0.0251(14) 0.0196(13) 0.0267(14) 0.0034(11) -0.0031(11) -0.0011(10)
C33 0.0301(15) 0.0212(14) 0.0427(17) 0.0027(12) 0.0099(13) 0.0038(11)
C34 0.0115(11) 0.0243(13) 0.0205(12) -0.0027(10) 0.0031(9) 0.0011(10)
C35 0.0174(13) 0.0274(14) 0.0278(14) -0.0017(11) 0.0023(11) 0.0041(11)
C36 0.0219(13) 0.0256(14) 0.0333(15) 0.0014(12) 0.0070(11) 0.0009(11)
C37 0.0215(13) 0.0334(15) 0.0211(13) -0.0042(11) 0.0020(10) 0.0015(11)
C38 0.0153(12) 0.0196(13) 0.0288(14) 0.0019(10) -0.0041(10) -0.0050(10)
C39 0.0466(18) 0.0314(16) 0.0314(15) 0.0079(13) 0.0028(13) -0.0100(14)
C40 0.0256(15) 0.0228(15) 0.075(2) -0.0085(15) -0.0053(15) -0.0009(12)
C41 0.0415(17) 0.0368(17) 0.0286(15) 0.0030(13) -0.0107(13) -0.0096(13)
C42 0.0229(13) 0.0197(13) 0.0271(14) 0.0009(11) 0.0009(11) 0.0081(10)
C43 0.0419(17) 0.0228(15) 0.0378(16) -0.0042(12) 0.0001(13) 0.0074(12)
C44 0.0215(14) 0.0334(16) 0.0384(16) 0.0050(13) -0.0020(12) 0.0094(12)
C45 0.0311(15) 0.0296(15) 0.0291(15) 0.0001(12) 0.0053(12) 0.0058(12)
C46 0.0216(14) 0.0352(16) 0.0300(15) 0.0108(12) -0.0073(11) 0.0013(11)
C47 0.0186(12) 0.0204(13) 0.0249(13) 0.0109(10) -0.0044(10) -0.0038(10)
C48 0.0198(13) 0.0316(15) 0.0243(13) 0.0075(11) -0.0104(11) -0.0055(11)
C49 0.0280(14) 0.0244(14) 0.0182(13) 0.0059(10) -0.0087(11) -0.0096(11)
C50 0.0364(16) 0.0471(18) 0.0196(14) 0.0052(13) -0.0078(12) -0.0087(14)
C51 0.0142(12) 0.0173(12) 0.0249(13) 0.0020(10) -0.0072(10) 0.0044(9)
C52 0.0170(12) 0.0204(13) 0.0238(13) 0.0027(10) -0.0066(10) 0.0052(10)
C53 0.0283(14) 0.0274(15) 0.0265(14) 0.0029(11) -0.0030(11) 0.0057(11)
C54 0.0364(16) 0.0256(15) 0.0355(16) -0.0058(12) -0.0084(13) 0.0100(12)
C55 0.0266(14) 0.0170(13) 0.0455(17) 0.0019(12) -0.0094(13) 0.0017(11)
C56 0.0145(12) 0.0196(13) 0.0370(15) 0.0067(11) -0.0074(11) 0.0029(10)
C57 0.0241(14) 0.0181(13) 0.0457(17) 0.0044(12) 0.0035(12) -0.0019(11)
C58 0.0320(18) 0.079(3) 0.066(2) 0.047(2) -0.0176(16) -0.0251(17)
C59 0.0311(17) 0.086(3) 0.0336(17) 0.0212(17) -0.0056(14) -0.0135(17)
C60 0.0171(12) 0.0247(13) 0.0201(12) 0.0034(10) -0.0018(10) 0.0008(10)
C61 0.0342(15) 0.0253(14) 0.0254(14) 0.0031(11) -0.0050(12) 0.0036(12)
C62 0.0217(14) 0.0395(17) 0.0360(16) 0.0074(13) 0.0027(12) 0.0013(12)
C63 0.0240(13) 0.0319(15) 0.0106(11) 0.0007(10) -0.0040(10) -0.0021(11)
C64 0.0276(14) 0.0438(17) 0.0186(13) 0.0021(12) -0.0018(11) -0.0102(13)
C65 0.0317(16) 0.054(2) 0.0240(14) -0.0003(14) 0.0027(12) -0.0121(14)
C66 0.0289(15) 0.058(2) 0.0220(14) -0.0030(14) 0.0013(12) 0.0030(14)
C67 0.0420(17) 0.0422(17) 0.0176(13) -0.0035(12) -0.0047(12) 0.0074(14)
C68 0.0348(15) 0.0343(16) 0.0111(12) -0.0002(11) -0.0060(11) -0.0011(12)
C69 0.0540(19) 0.0291(15) 0.0162(13) -0.0041(11) 0.0016(12) -0.0043(13)
C70 0.068(2) 0.0333(17) 0.0343(17) -0.0036(14) -0.0081(16) -0.0075(16)
C71 0.0446(19) 0.0387(18) 0.0411(18) -0.0024(14) 0.0087(14) -0.0129(14)
C72 0.0447(18) 0.0426(18) 0.0361(17) -0.0055(14) 0.0180(14) -0.0216(15)
C73 0.089(3) 0.047(2) 0.043(2) 0.0130(16) -0.0233(19) -0.034(2)
C74 0.047(2) 0.041(2) 0.075(3) -0.0023(18) -0.0130(19) -0.0001(16)
C75 0.0368(15) 0.0186(13) 0.0262(14) 0.0018(11) -0.0008(12) 0.0079(11)
C76 0.0522(19) 0.0206(14) 0.0292(15) 0.0030(12) 0.0020(13) 0.0059(13)
C77 0.063(2) 0.0249(15) 0.0336(16) -0.0042(13) -0.0005(15) 0.0120(14)
C78 0.0354(17) 0.0334(17) 0.059(2) 0.0085(15) -0.0044(15) 0.0102(14)
C79 0.0196(13) 0.0264(14) 0.0294(14) -0.0010(11) -0.0089(11) -0.0075(11)
C80 0.0262(16) 0.073(2) 0.0450(19) -0.0036(17) -0.0007(14) -0.0206(16)
C81 0.0400(19) 0.0363(18) 0.070(2) 0.0106(16) -0.0340(17) -0.0085(14)
C82 0.0340(17) 0.0454(19) 0.0413(18) -0.0126(15) -0.0125(14) -0.0064(14)
C83 0.0204(13) 0.0268(14) 0.0205(13) -0.0031(11) 0.0004(10) 0.0047(11)
C84 0.0318(16) 0.0343(16) 0.0349(16) -0.0114(13) -0.0091(13) 0.0067(13)
C85 0.0341(16) 0.0469(19) 0.0339(16) 0.0020(14) 0.0106(13) 0.0103(14)
C86 0.0277(14) 0.0280(15) 0.0285(14) -0.0009(12) -0.0043(11) 0.0052(11)
C87 0.0150(12) 0.0211(13) 0.0242(13) 0.0012(10) -0.0038(10) -0.0052(10)
C88 0.0255(14) 0.0229(14) 0.0341(15) -0.0019(11) -0.0046(12) -0.0038(11)
C89 0.0252(14) 0.0317(15) 0.0298(15) 0.0048(12) 0.0000(11) -0.0085(12)
C90 0.0188(13) 0.0270(14) 0.0237(13) 0.0003(11) -0.0031(10) -0.0020(10)
C91 0.0354(18) 0.057(2) 0.0494(19) 0.0027(16) 0.0011(15) 0.0020(16)
C92 0.070(3) 0.046(2) 0.066(2) 0.0145(17) 0.020(2) 0.0111(19)
C93 0.075(3) 0.052(2) 0.066(3) 0.005(2) 0.029(2) -0.004(2)
C94 0.042(2) 0.050(2) 0.076(3) -0.014(2) -0.0013(19) 0.0035(18)
C95 0.047(2) 0.0342(19) 0.073(2) -0.0009(16) -0.0322(18) -0.0033(15)
C96 0.042(2) 0.0514(19) 0.053(2) 0.0128(16) -0.0194(16) -0.0189(16)
C97 0.070(3) 0.107(4) 0.066(3) -0.008(3) 0.023(2) 0.012(3)
C112 0.051(4) 0.050(4) 0.062(4) 0.003(3) -0.001(3) -0.004(3)
C113 0.054(5) 0.053(4) 0.062(5) 0.007(4) 0.005(5) -0.002(5)
C114 0.056(5) 0.057(5) 0.061(5) 0.005(4) 0.003(5) 0.002(5)
C115 0.045(6) 0.058(5) 0.053(5) 0.001(5) -0.006(5) -0.004(5)
C116 0.040(5) 0.055(5) 0.053(5) 0.004(5) -0.011(4) -0.007(5)
C117 0.042(5) 0.049(4) 0.056(4) 0.003(4) -0.011(4) -0.008(4)
C118 0.057(10) 0.053(10) 0.073(9) 0.005(9) 0.010(8) -0.001(9)
C98 0.097(4) 0.043(3) 0.078(3) -0.020(3) 0.025(3) -0.031(3)
C99 0.122(4) 0.033(3) 0.064(3) -0.008(3) 0.037(3) -0.016(3)
C100 0.117(4) 0.032(3) 0.062(3) 0.009(2) 0.032(3) 0.005(3)
C101 0.098(4) 0.042(3) 0.054(3) 0.005(3) 0.025(3) 0.004(3)
C102 0.092(3) 0.048(3) 0.058(3) -0.015(3) 0.007(2) -0.008(3)
C103 0.077(3) 0.055(3) 0.065(3) -0.023(3) 0.000(3) -0.027(3)
C104 0.108(5) 0.076(5) 0.119(6) -0.034(4) 0.049(5) -0.043(4)
C119 0.095(4) 0.046(4) 0.064(4) -0.018(3) 0.010(3) -0.036(3)
C120 0.091(4) 0.052(4) 0.060(4) -0.017(3) 0.003(4) -0.032(4)
C121 0.099(4) 0.054(4) 0.064(4) -0.022(3) 0.010(3) -0.017(4)
C122 0.116(4) 0.051(4) 0.071(5) -0.012(4) 0.024(4) -0.005(4)
C123 0.122(4) 0.041(4) 0.084(4) -0.005(4) 0.029(4) -0.010(4)
C124 0.105(5) 0.037(4) 0.078(4) -0.006(3) 0.023(4) -0.031(4)
C125 0.100(6) 0.062(7) 0.090(8) -0.023(6) 0.015(5) -0.029(5)
C105 0.058(7) 0.033(6) 0.133(12) -0.001(7) 0.003(7) -0.004(5)
C106 0.053(8) 0.065(9) 0.21(2) -0.033(11) -0.035(10) -0.003(7)
C107 0.085(10) 0.120(13) 0.077(9) -0.001(9) -0.008(8) 0.028(9)
C108 0.164(18) 0.069(10) 0.19(2) 0.036(11) 0.122(17) 0.068(11)
C109 0.28(3) 0.098(15) 0.140(19) 0.002(13) 0.00(2) 0.082(18)
C110 0.21(2) 0.23(3) 0.123(17) 0.097(19) 0.030(17) 0.09(2)
C111 0.082(9) 0.058(7) 0.124(11) -0.053(8) -0.036(8) 0.043(7)
C126 0.097(8) 0.130(12) 0.178(13) -0.077(9) -0.037(10) 0.034(8)
C127 0.102(9) 0.127(12) 0.179(13) -0.078(10) -0.040(10) 0.031(8)
C128 0.104(9) 0.125(12) 0.180(13) -0.079(10) -0.046(10) 0.029(8)
C129 0.106(9) 0.126(13) 0.182(13) -0.074(10) -0.043(10) 0.032(9)
C130 0.104(9) 0.131(13) 0.186(13) -0.073(10) -0.042(10) 0.026(9)
C131 0.096(9) 0.127(13) 0.181(13) -0.080(10) -0.044(10) 0.032(8)
C132 0.092(12) 0.145(15) 0.171(14) -0.083(11) -0.034(11) 0.025(11)
C133 0.103(9) 0.129(12) 0.181(13) -0.074(10) -0.045(10) 0.030(8)
C134 0.109(9) 0.133(12) 0.181(13) -0.077(10) -0.045(10) 0.025(9)
C135 0.108(10) 0.133(13) 0.180(13) -0.079(10) -0.039(11) 0.024(9)
C136 0.099(10) 0.130(13) 0.177(13) -0.082(10) -0.034(10) 0.028(9)
C137 0.091(9) 0.132(13) 0.176(13) -0.083(10) -0.037(10) 0.029(9)
C138 0.094(9) 0.128(12) 0.181(13) -0.075(10) -0.044(10) 0.031(8)
C139 0.117(12) 0.124(15) 0.180(13) -0.077(12) -0.051(13) 0.028(12)

loop_
_atom_type_symbol
_atom_type_description
_atom_type_scat_dispersion_real
_atom_type_scat_dispersion_imag
_atom_type_scat_source
C C 0.0033 0.0016 'International Tables Vol C Tables 4.2.6.8 and 6.1.1.4'
H H 0.0000 0.0000 'International Tables Vol C Tables 4.2.6.8 and 6.1.1.4'
N N 0.0061 0.0033 'International Tables Vol C Tables 4.2.6.8 and 6.1.1.4'
O O 0.0106 0.0060 'International Tables Vol C Tables 4.2.6.8 and 6.1.1.4'
Al Al 0.0645 0.0514 'International Tables Vol C Tables 4.2.6.8 and 6.1.1.4'
Si Si 0.0817 0.0704 'International Tables Vol C Tables 4.2.6.8 and 6.1.1.4'
Ti Ti 0.2776 0.4457 'International Tables Vol C Tables 4.2.6.8 and 6.1.1.4'

loop_
_geom_angle_atom_site_label_1
_geom_angle_atom_site_label_2
_geom_angle_atom_site_label_3
_geom_angle
O2 Ti1 O10 109.06(7)
O2 Ti1 O6 106.44(7)
O10 Ti1 O6 111.79(8)
O2 Ti1 O14 112.11(7)
O10 Ti1 O14 106.77(7)
O6 Ti1 O14 110.74(7)
O1 Si1 O3 109.25(9)
O1 Si1 O4 111.07(9)
O3 Si1 O4 110.72(9)
O1 Si1 O2 111.20(9)
O3 Si1 O2 108.06(9)
O4 Si1 O2 106.48(9)
O5 Si2 O8 107.43(9)
O5 Si2 O7 111.97(9)
O8 Si2 O7 106.60(9)
O5 Si2 O6 110.78(9)
O8 Si2 O6 109.44(9)
O7 Si2 O6 110.46(9)
O9 Si3 O12 111.31(9)
O9 Si3 O11 109.11(9)
O12 Si3 O11 110.49(9)
O9 Si3 O10 110.90(9)
O12 Si3 O10 106.11(9)
O11 Si3 O10 108.88(9)
O13 Si4 O15 113.45(9)
O13 Si4 O16 107.73(9)
O15 Si4 O16 104.71(9)
O13 Si4 O14 109.93(9)
O15 Si4 O14 109.93(9)
O16 Si4 O14 110.98(9)
O5 Al1 O1 112.38(8)
O5 Al1 N1 109.27(9)
O1 Al1 N1 115.93(9)
O5 Al1 N2 115.43(9)
O1 Al1 N2 105.83(9)
N1 Al1 N2 97.27(9)
O13 Al2 O9 112.43(8)
O13 Al2 N3 110.45(9)
O9 Al2 N3 114.71(9)
O13 Al2 N4 114.05(9)
O9 Al2 N4 107.75(9)
N3 Al2 N4 96.52(9)
Si1 O1 Al1 151.94(11)
Si1 O2 Ti1 158.70(10)
C30 O3 Si1 130.99(15)
C34 O4 Si1 131.64(15)
Si2 O5 Al1 158.94(11)
Si2 O6 Ti1 155.36(11)
C38 O7 Si2 134.16(15)
C42 O8 Si2 133.50(15)
Si3 O9 Al2 156.69(11)
Si3 O10 Ti1 156.97(11)
C75 O11 Si3 129.33(15)
C79 O12 Si3 132.43(16)
Si4 O13 Al2 155.50(11)
Si4 O14 Ti1 158.14(10)
C83 O15 Si4 135.16(15)
C87 O16 Si4 130.78(15)
C2 N1 C6 116.82(19)
C2 N1 Al1 119.57(16)
C6 N1 Al1 123.46(15)
C4 N2 C18 116.71(19)
C4 N2 Al1 118.86(16)
C18 N2 Al1 124.14(15)
C47 N3 C51 116.5(2)
C47 N3 Al2 119.80(17)
C51 N3 Al2 123.74(15)
C49 N4 C63 116.7(2)
C49 N4 Al2 120.64(17)
C63 N4 Al2 122.61(15)
N1 C2 C3 122.5(2)
N1 C2 C1 120.4(2)
C3 C2 C1 117.1(2)
C2 C3 C4 127.7(2)
N2 C4 C3 123.6(2)
N2 C4 C5 121.5(2)
C3 C4 C5 114.8(2)
C11 C6 C7 121.4(2)
C11 C6 N1 117.8(2)
C7 C6 N1 120.8(2)
C8 C7 C6 118.4(2)
C8 C7 C15 119.8(2)
C6 C7 C15 121.8(2)
C9 C8 C7 120.9(2)
C10 C9 C8 120.0(2)
C9 C10 C11 121.2(3)
C10 C11 C6 118.0(2)
C10 C11 C12 118.5(2)
C6 C11 C12 123.3(2)
C11 C12 C13 111.7(2)
C11 C12 C14 110.5(2)
C13 C12 C14 110.4(2)
C7 C15 C16 110.1(2)
C7 C15 C17 112.6(2)
C16 C15 C17 110.7(2)
C19 C18 C23 121.0(2)
C19 C18 N2 119.3(2)
C23 C18 N2 119.6(2)
C20 C19 C18 118.1(2)
C20 C19 C27 119.1(2)
C18 C19 C27 122.7(2)
C21 C20 C19 121.4(3)
C20 C21 C22 119.7(3)
C21 C22 C23 121.7(3)
C22 C23 C18 118.0(2)
C22 C23 C24A 115.0(10)
C18 C23 C24A 126.7(10)
C22 C23 C24 120.7(7)
C18 C23 C24 121.3(7)
C25 C24 C23 113.2(11)
C25 C24 C26 109.4(8)
C23 C24 C26 113.1(7)
C25A C24A C23 109.2(15)
C25A C24A C26A 103.4(13)
C23 C24A C26A 112.2(11)
C29 C27 C28 111.3(3)
C29 C27 C19 111.2(3)
C28 C27 C19 112.8(2)
O3 C30 C32 111.76(19)
O3 C30 C31 105.61(19)
C32 C30 C31 110.1(2)
O3 C30 C33 108.94(19)
C32 C30 C33 110.2(2)
C31 C30 C33 110.1(2)
O4 C34 C35 104.92(19)
O4 C34 C36 109.26(19)
C35 C34 C36 110.0(2)
O4 C34 C37 111.76(19)
C35 C34 C37 111.1(2)
C36 C34 C37 109.6(2)
O7 C38 C41 106.6(2)
O7 C38 C40 111.9(2)
C41 C38 C40 110.1(2)
O7 C38 C39 106.6(2)
C41 C38 C39 110.6(2)
C40 C38 C39 110.9(2)
O8 C42 C43 105.0(2)
O8 C42 C44 109.2(2)
C43 C42 C44 110.6(2)
O8 C42 C45 110.8(2)
C43 C42 C45 111.1(2)
C44 C42 C45 110.0(2)
N3 C47 C48 123.2(2)
N3 C47 C46 120.1(2)
C48 C47 C46 116.7(2)
C47 C48 C49 127.0(2)
N4 C49 C48 123.5(2)
N4 C49 C50 121.0(2)
C48 C49 C50 115.5(2)
C52 C51 C56 121.0(2)
C52 C51 N3 120.6(2)
C56 C51 N3 118.3(2)
C53 C52 C51 118.5(2)
C53 C52 C60 119.9(2)
C51 C52 C60 121.7(2)
C54 C53 C52 121.0(3)
C55 C54 C53 120.0(3)
C54 C55 C56 121.8(3)
C55 C56 C51 117.7(2)
C55 C56 C57 120.1(2)
C51 C56 C57 122.1(2)
C56 C57 C59 112.0(2)
C56 C57 C58 112.9(3)
C59 C57 C58 109.3(2)
C52 C60 C61 109.9(2)
C52 C60 C62 113.0(2)
C61 C60 C62 109.9(2)
C64 C63 C68 121.6(2)
C64 C63 N4 119.3(2)
C68 C63 N4 119.1(2)
C65 C64 C63 118.2(3)
C65 C64 C72 119.5(3)
C63 C64 C72 122.4(2)
C66 C65 C64 121.3(3)
C65 C66 C67 119.8(3)
C66 C67 C68 121.7(3)
C67 C68 C63 117.4(3)
C67 C68 C69 120.7(3)
C63 C68 C69 121.9(2)
C71 C69 C70 108.7(2)
C71 C69 C68 114.4(2)
C70 C69 C68 112.1(3)
C64 C72 C73 110.7(3)
C64 C72 C74 112.5(3)
C73 C72 C74 110.2(3)
O11 C75 C78 107.6(2)
O11 C75 C76 112.3(2)
C78 C75 C76 110.4(2)
O11 C75 C77 106.7(2)
C78 C75 C77 109.6(2)
C76 C75 C77 110.1(2)
O12 C79 C81 110.6(2)
O12 C79 C80 105.3(2)
C81 C79 C80 110.9(3)
O12 C79 C82 110.3(2)
C81 C79 C82 110.0(3)
C80 C79 C82 109.6(2)
O15 C83 C86 108.8(2)
O15 C83 C85 105.3(2)
C86 C83 C85 110.7(2)
O15 C83 C84 109.8(2)
C86 C83 C84 111.6(2)
C85 C83 C84 110.5(2)
O16 C87 C88 106.12(19)
O16 C87 C89 109.36(19)
C88 C87 C89 109.8(2)
O16 C87 C90 110.00(19)
C88 C87 C90 110.2(2)
C89 C87 C90 111.2(2)
C96 C91 C92 118.8(3)
C96 C91 C97 121.2(3)
C92 C91 C97 120.1(3)
C93 C92 C91 120.5(3)
C92 C93 C94 120.4(3)
C95 C94 C93 118.9(3)
C94 C95 C96 121.0(3)
C91 C96 C95 120.4(3)
C117 C112 C113 118.3(6)
C117 C112 C118 121.1(7)
C113 C112 C118 120.6(7)
C114 C113 C112 120.0(7)
C113 C114 C115 120.9(7)
C116 C115 C114 118.7(7)
C115 C116 C117 120.9(7)
C116 C117 C112 121.2(7)
C103 C98 C99 119.0(5)
C103 C98 C104 121.5(6)
C99 C98 C104 119.5(6)
C100 C99 C98 118.3(5)
C99 C100 C101 121.4(5)
C102 C101 C100 119.4(5)
C101 C102 C103 119.8(5)
C102 C103 C98 122.0(6)
C124 C119 C120 118.1(5)
C124 C119 C125 122.3(6)
C120 C119 C125 119.7(6)
C121 C120 C119 120.1(6)
C120 C121 C122 121.3(7)
C123 C122 C121 118.6(6)
C122 C123 C124 120.9(7)
C123 C124 C119 121.1(6)
C106 C105 C110 117.6(6)
C106 C105 C111 121.7(6)
C110 C105 C111 120.7(6)
C107 C106 C105 120.2(6)
C106 C107 C108 121.5(6)
C109 C108 C107 117.6(6)
C108 C109 C110 121.5(7)
C109 C110 C105 121.6(7)
C131 C126 C127 117.8(6)
C131 C126 C132 120.5(7)
C127 C126 C132 121.7(7)
C128 C127 C126 120.0(7)
C127 C128 C129 121.5(7)
C130 C129 C128 118.0(7)
C129 C130 C131 121.0(7)
C130 C131 C126 121.8(7)
C138 C133 C134 118.4(6)
C138 C133 C139 121.4(7)
C134 C133 C139 120.3(7)
C135 C134 C133 120.1(7)
C134 C135 C136 120.7(7)
C137 C136 C135 118.8(7)
C136 C137 C138 121.0(7)
C137 C138 C133 121.1(7)

loop_
_geom_bond_atom_site_label_1
_geom_bond_atom_site_label_2
_geom_bond_distance
Ti1 O2 1.7919(16)
Ti1 O10 1.7988(16)
Ti1 O6 1.8022(16)
Ti1 O14 1.8078(16)
Si1 O1 1.5986(17)
Si1 O3 1.6247(17)
Si1 O4 1.6304(17)
Si1 O2 1.6347(16)
Si2 O5 1.5942(17)
Si2 O8 1.6174(17)
Si2 O7 1.6185(17)
Si2 O6 1.6471(16)
Si3 O9 1.5943(17)
Si3 O12 1.6254(17)
Si3 O11 1.6307(17)
Si3 O10 1.6358(17)
Si4 O13 1.5990(17)
Si4 O15 1.6247(17)
Si4 O16 1.6251(17)
Si4 O14 1.6461(16)
Al1 O5 1.7000(17)
Al1 O1 1.7183(17)
Al1 N1 1.903(2)
Al1 N2 1.919(2)
Al2 O13 1.7080(17)
Al2 O9 1.7195(17)
Al2 N3 1.904(2)
Al2 N4 1.917(2)
O3 C30 1.454(3)
O4 C34 1.441(3)
O7 C38 1.445(3)
O8 C42 1.438(3)
O11 C75 1.452(3)
O12 C79 1.444(3)
O15 C83 1.442(3)
O16 C87 1.452(3)
N1 C2 1.341(3)
N1 C6 1.465(3)
N2 C4 1.335(3)
N2 C18 1.462(3)
N3 C47 1.347(3)
N3 C51 1.455(3)
N4 C49 1.334(3)
N4 C63 1.454(3)
C1 C2 1.511(3)
C2 C3 1.391(3)
C3 C4 1.405(4)
C4 C5 1.514(3)
C6 C11 1.402(3)
C6 C7 1.404(3)
C7 C8 1.391(4)
C7 C15 1.511(3)
C8 C9 1.385(4)
C9 C10 1.381(4)
C10 C11 1.396(4)
C11 C12 1.515(4)
C12 C13 1.525(4)
C12 C14 1.537(4)
C15 C16 1.517(3)
C15 C17 1.528(4)
C18 C19 1.400(4)
C18 C23 1.408(4)
C19 C20 1.399(4)
C19 C27 1.522(4)
C20 C21 1.373(4)
C21 C22 1.376(4)
C22 C23 1.389(4)
C23 C24A 1.525(12)
C23 C24 1.531(9)
C24 C25 1.495(9)
C24 C26 1.540(8)
C24A C25A 1.522(13)
C24A C26A 1.545(12)
C27 C29 1.514(4)
C27 C28 1.517(4)
C30 C32 1.517(3)
C30 C31 1.518(3)
C30 C33 1.520(3)
C34 C35 1.517(3)
C34 C36 1.520(3)
C34 C37 1.523(3)
C38 C41 1.514(4)
C38 C40 1.515(4)
C38 C39 1.516(4)
C42 C43 1.519(4)
C42 C44 1.518(4)
C42 C45 1.525(4)
C46 C47 1.507(4)
C47 C48 1.389(4)
C48 C49 1.398(4)
C49 C50 1.515(3)
C51 C52 1.405(3)
C51 C56 1.407(3)
C52 C53 1.391(4)
C52 C60 1.515(3)
C53 C54 1.381(4)
C54 C55 1.367(4)
C55 C56 1.397(4)
C56 C57 1.512(4)
C57 C59 1.519(4)
C57 C58 1.519(4)
C60 C61 1.529(3)
C60 C62 1.529(3)
C63 C64 1.397(4)
C63 C68 1.408(4)
C64 C65 1.392(4)
C64 C72 1.514(4)
C65 C66 1.373(4)
C66 C67 1.380(4)
C67 C68 1.393(4)
C68 C69 1.525(4)
C69 C71 1.520(4)
C69 C70 1.525(4)
C72 C73 1.522(5)
C72 C74 1.523(5)
C75 C78 1.508(4)
C75 C76 1.518(4)
C75 C77 1.524(4)
C79 C81 1.511(4)
C79 C80 1.511(4)
C79 C82 1.526(4)
C83 C86 1.515(4)
C83 C85 1.517(4)
C83 C84 1.523(4)
C87 C88 1.517(4)
C87 C89 1.521(3)
C87 C90 1.523(3)
C91 C96 1.379(3)
C91 C92 1.388(3)
C91 C97 1.511(4)
C92 C93 1.381(4)
C93 C94 1.387(4)
C94 C95 1.370(4)
C95 C96 1.386(4)
C112 C117 1.379(8)
C112 C113 1.386(8)
C112 C118 1.494(8)
C113 C114 1.377(8)
C114 C115 1.387(8)
C115 C116 1.359(8)
C116 C117 1.370(8)
C98 C103 1.375(7)
C98 C99 1.393(7)
C98 C104 1.491(6)
C99 C100 1.384(6)
C100 C101 1.387(6)
C101 C102 1.356(7)
C102 C103 1.364(7)
C119 C124 1.380(8)
C119 C120 1.391(7)
C119 C125 1.496(7)
C120 C121 1.372(8)
C121 C122 1.380(8)
C122 C123 1.365(8)
C123 C124 1.373(8)
C105 C106 1.379(7)
C105 C110 1.382(8)
C105 C111 1.490(7)
C106 C107 1.376(8)
C107 C108 1.391(8)
C108 C109 1.354(8)
C109 C110 1.364(8)
C126 C131 1.377(8)
C126 C127 1.385(8)
C126 C132 1.492(8)
C127 C128 1.377(8)
C128 C129 1.383(8)
C129 C130 1.363(8)
C130 C131 1.364(8)
C133 C138 1.380(8)
C133 C134 1.386(8)
C133 C139 1.496(8)
C134 C135 1.379(8)
C135 C136 1.384(8)
C136 C137 1.362(8)
C137 C138 1.368(8)
